data_7007440
loop_
_publ_author_name
'Brown, Michael D.'
'Levason, William'
'Reid, Gillian'
'Webster, Michael'

_publ_section_title
;
 Synthesis and properties of Rh(I) and Ir(I) distibine complexes with
 organometallic co-ligands.
;
_journal_issue 33
_journal_name_full 'Dalton transactions (Cambridge, England : 2003)'
_journal_page_first 4039
_journal_page_last 4046
_journal_paper_doi 10.1039/b605198g
_journal_year 2006
_chemical_formula_moiety 'C55 H52 O Rh Sb4 1+, F6 P 1-, 0.75(C H2 Cl2)'
_chemical_formula_structural '(Rh (C O) (C27 H26 Sb2)2) (P F6) (C H2 Cl2)0.75'
_chemical_formula_sum 'C55.75 H53.5 Cl1.5 F6 O P Rh Sb4'
_chemical_formula_weight 1527.54
_chemical_name_systematic
;
carbonylbis(1,3-bis(diphenylstibino)propane)rhodium(I)
hexafluorophosphate(V) dichloromethane solvate
;
_space_group_IT_number 2
_symmetry_cell_setting triclinic
_symmetry_Int_Tables_number 2
_symmetry_space_group_name_Hall '-P 1'
_symmetry_space_group_name_H-M 'P -1'
_atom_sites_solution_hydrogens geom
_atom_sites_solution_primary direct
_atom_sites_solution_secondary difmap
_audit_creation_date 2005-11-24
_audit_creation_method 'SHELXL-97 + hand edit'
_cell_angle_alpha 74.016(5)
_cell_angle_beta 80.152(7)
_cell_angle_gamma 82.929(7)
_cell_formula_units_Z 4
_cell_length_a 13.5141(10)
_cell_length_b 20.129(3)
_cell_length_c 21.133(3)
_cell_measurement_reflns_used 23207
_cell_measurement_temperature 120(2)
_cell_measurement_theta_max 27.48
_cell_measurement_theta_min 2.91
_cell_volume 5427.5(12)
_computing_structure_refinement 'SHELXL-97 (Sheldrick, 1997)'
_computing_structure_solution 'SHELXS-97 (Sheldrick, 1997)'
_diffrn_ambient_temperature 120(2)
_diffrn_measured_fraction_theta_full 0.988
_diffrn_measured_fraction_theta_max 0.988
_diffrn_measurement_device_type 'area detector, Nonius Kappa ccd'
_diffrn_measurement_method '\f and \w scans'
_diffrn_radiation_monochromator graphite
_diffrn_radiation_source 'Nonius rotating anode'
_diffrn_radiation_type MoK\a
_diffrn_radiation_wavelength 0.71073
_diffrn_reflns_av_R_equivalents 0.0655
_diffrn_reflns_av_sigmaI/netI 0.0731
_diffrn_reflns_limit_h_max 17
_diffrn_reflns_limit_h_min -17
_diffrn_reflns_limit_k_max 26
_diffrn_reflns_limit_k_min -26
_diffrn_reflns_limit_l_max 27
_diffrn_reflns_limit_l_min -27
_diffrn_reflns_number 94727
_diffrn_reflns_theta_full 27.62
_diffrn_reflns_theta_max 27.62
_diffrn_reflns_theta_min 2.95
_diffrn_standards_decay_% 0
_diffrn_standards_number 0
_exptl_absorpt_coefficient_mu 2.426
_exptl_absorpt_correction_T_max 1.0000
_exptl_absorpt_correction_T_min 0.8558
_exptl_absorpt_correction_type multi-scan
_exptl_absorpt_process_details 'G.M. Sheldrick, (2003). SADABS. Version 2.10. Bruker AXS Inc.'
_exptl_crystal_colour yellow
_exptl_crystal_density_diffrn 1.869
_exptl_crystal_density_method 'not measured'
_exptl_crystal_description fragment
_exptl_crystal_F_000 2958
_exptl_crystal_size_max 0.10
_exptl_crystal_size_mid 0.06
_exptl_crystal_size_min 0.04
_refine_diff_density_max 2.535
_refine_diff_density_min -1.573
_refine_diff_density_rms 0.169
_refine_ls_extinction_method none
_refine_ls_goodness_of_fit_ref 1.011
_refine_ls_hydrogen_treatment noref
_refine_ls_matrix_type full
_refine_ls_number_parameters 1265
_refine_ls_number_reflns 24949
_refine_ls_number_restraints 2
_refine_ls_restrained_S_all 1.011
_refine_ls_R_factor_all 0.0824
_refine_ls_R_factor_gt 0.0509
_refine_ls_shift/su_max 0.003
_refine_ls_shift/su_mean 0.000
_refine_ls_structure_factor_coef Fsqd
_refine_ls_weighting_details 'w=1/[\s^2^(Fo^2^)+(0.0283P)^2^+34.7075P] where P=(Fo^2^+2Fc^2^)/3'
_refine_ls_weighting_scheme calc
_refine_ls_wR_factor_gt 0.0996
_refine_ls_wR_factor_ref 0.1109
_reflns_number_gt 18216
_reflns_number_total 24949
_reflns_threshold_expression I>2sigma(I)
_cod_data_source_file b605198g.txt
_cod_data_source_block 05mdb008
_cod_original_cell_volume 5427.5(10)
_cod_original_formula_sum 'C55.75 H53.50 Cl1.50 F6 O P Rh Sb4'
_cod_database_code 7007440

loop_
_symmetry_equiv_pos_as_xyz
'x, y, z'
'-x, -y, -z'

loop_
_atom_site_label
_atom_site_type_symbol
_atom_site_fract_x
_atom_site_fract_y
_atom_site_fract_z
_atom_site_U_iso_or_equiv
_atom_site_adp_type
_atom_site_occupancy
_atom_site_symmetry_multiplicity
_atom_site_calc_flag
_atom_site_refinement_flags
_atom_site_disorder_assembly
_atom_site_disorder_group
Rh1 Rh 0.74385(3) 0.81520(2) 0.46239(2) 0.01871(10) Uani 1 1 d . . .
Rh2 Rh 0.67462(4) 0.67727(3) 1.00385(2) 0.02263(11) Uani 1 1 d . . .
Sb1 Sb 0.88667(3) 0.78980(2) 0.53184(2) 0.02286(10) Uani 1 1 d . . .
Sb2 Sb 0.83338(3) 0.92305(2) 0.38868(2) 0.02145(9) Uani 1 1 d . . .
Sb3 Sb 0.81349(3) 0.71345(2) 0.40894(2) 0.02243(10) Uani 1 1 d . . .
Sb4 Sb 0.60011(3) 0.83622(2) 0.39286(2) 0.02045(9) Uani 1 1 d . . .
Sb5 Sb 0.79775(3) 0.63658(2) 0.91321(2) 0.02473(10) Uani 1 1 d . . .
Sb6 Sb 0.59411(3) 0.76769(2) 0.90780(2) 0.02500(10) Uani 1 1 d . . .
Sb7 Sb 0.54780(3) 0.71691(2) 1.09347(2) 0.02506(10) Uani 1 1 d . . .
Sb8 Sb 0.80410(3) 0.75232(2) 1.02435(2) 0.02532(10) Uani 1 1 d . . .
O1 O 0.5974(4) 0.8032(3) 0.5891(3) 0.0433(13) Uani 1 1 d . . .
O2 O 0.6434(4) 0.5284(3) 1.0754(3) 0.0483(14) Uani 1 1 d . . .
C1 C 0.9014(5) 0.6842(3) 0.5856(3) 0.0301(15) Uani 1 1 d . . .
C2 C 0.9790(6) 0.6386(4) 0.5696(4) 0.0447(19) Uani 1 1 d . . .
H2 H 1.0324 0.6544 0.5351 0.054 Uiso 1 1 calc R . .
C3 C 0.9795(8) 0.5694(4) 0.6039(5) 0.059(2) Uani 1 1 d . . .
H3 H 1.0323 0.5374 0.5921 0.071 Uiso 1 1 calc R . .
C4 C 0.9045(8) 0.5471(5) 0.6545(5) 0.060(3) Uani 1 1 d . . .
H4 H 0.9067 0.4997 0.6788 0.072 Uiso 1 1 calc R . .
C5 C 0.8271(7) 0.5911(4) 0.6709(4) 0.051(2) Uani 1 1 d . . .
H5 H 0.7748 0.5748 0.7061 0.061 Uiso 1 1 calc R . .
C6 C 0.8245(6) 0.6602(4) 0.6359(4) 0.0413(19) Uani 1 1 d . . .
H6 H 0.7694 0.6914 0.6466 0.050 Uiso 1 1 calc R . .
C7 C 0.8793(5) 0.8385(3) 0.6102(3) 0.0245(14) Uani 1 1 d . . .
C8 C 0.9475(5) 0.8144(4) 0.6548(3) 0.0328(16) Uani 1 1 d . . .
H8 H 0.9930 0.7751 0.6518 0.039 Uiso 1 1 calc R . .
C9 C 0.9495(5) 0.8476(4) 0.7040(4) 0.0358(17) Uani 1 1 d . . .
H9 H 0.9964 0.8312 0.7347 0.043 Uiso 1 1 calc R . .
C10 C 0.8832(5) 0.9046(4) 0.7081(3) 0.0348(17) Uani 1 1 d . . .
H10 H 0.8844 0.9272 0.7419 0.042 Uiso 1 1 calc R . .
C11 C 0.8165(6) 0.9285(4) 0.6645(4) 0.0369(17) Uani 1 1 d . . .
H11 H 0.7720 0.9683 0.6676 0.044 Uiso 1 1 calc R . .
C12 C 0.8121(5) 0.8956(4) 0.6152(3) 0.0325(16) Uani 1 1 d . . .
H12 H 0.7639 0.9119 0.5854 0.039 Uiso 1 1 calc R . .
C13 C 1.0333(5) 0.8159(4) 0.4811(3) 0.0316(16) Uani 1 1 d . . .
H13A H 1.0824 0.8008 0.5131 0.038 Uiso 1 1 calc R . .
H13B H 1.0533 0.7906 0.4463 0.038 Uiso 1 1 calc R . .
C14 C 1.0371(5) 0.8942(4) 0.4489(4) 0.0342(17) Uani 1 1 d . . .
H14A H 0.9994 0.9194 0.4808 0.041 Uiso 1 1 calc R . .
H14B H 1.1081 0.9056 0.4411 0.041 Uiso 1 1 calc R . .
C15 C 0.9945(5) 0.9209(4) 0.3835(3) 0.0310(16) Uani 1 1 d . . .
H15A H 1.0266 0.8917 0.3536 0.037 Uiso 1 1 calc R . .
H15B H 1.0147 0.9685 0.3625 0.037 Uiso 1 1 calc R . .
C16 C 0.7887(5) 1.0220(3) 0.4078(3) 0.0241(14) Uani 1 1 d . . .
C17 C 0.8190(5) 1.0821(3) 0.3617(4) 0.0327(16) Uani 1 1 d . . .
H17 H 0.8605 1.0792 0.3213 0.039 Uiso 1 1 calc R . .
C18 C 0.7892(5) 1.1463(4) 0.3739(4) 0.0398(18) Uani 1 1 d . . .
H18 H 0.8089 1.1874 0.3414 0.048 Uiso 1 1 calc R . .
C19 C 0.7307(6) 1.1507(4) 0.4333(4) 0.0412(19) Uani 1 1 d . . .
H19 H 0.7109 1.1947 0.4420 0.049 Uiso 1 1 calc R . .
C20 C 0.7012(5) 1.0910(4) 0.4801(4) 0.0395(18) Uani 1 1 d . . .
H20 H 0.6616 1.0940 0.5211 0.047 Uiso 1 1 calc R . .
C21 C 0.7293(5) 1.0262(4) 0.4673(4) 0.0327(16) Uani 1 1 d . . .
H21 H 0.7079 0.9853 0.4992 0.039 Uiso 1 1 calc R . .
C22 C 0.8230(5) 0.9493(3) 0.2850(3) 0.0254(14) Uani 1 1 d . . .
C23 C 0.7448(5) 0.9943(3) 0.2587(3) 0.0271(14) Uani 1 1 d . . .
H23 H 0.6994 1.0181 0.2862 0.033 Uiso 1 1 calc R . .
C24 C 0.7325(5) 1.0047(4) 0.1927(3) 0.0310(15) Uani 1 1 d . . .
H24 H 0.6780 1.0347 0.1754 0.037 Uiso 1 1 calc R . .
C25 C 0.7996(6) 0.9715(4) 0.1525(4) 0.0363(17) Uani 1 1 d . . .
H25 H 0.7916 0.9790 0.1072 0.044 Uiso 1 1 calc R . .
C26 C 0.8778(6) 0.9276(4) 0.1775(4) 0.0402(18) Uani 1 1 d . . .
H26 H 0.9237 0.9045 0.1496 0.048 Uiso 1 1 calc R . .
C27 C 0.8897(5) 0.9169(4) 0.2438(4) 0.0353(17) Uani 1 1 d . . .
H27 H 0.9445 0.8869 0.2608 0.042 Uiso 1 1 calc R . .
C28 C 0.9697(4) 0.6770(3) 0.3915(3) 0.0267(14) Uani 1 1 d . . .
C29 C 1.0030(5) 0.6111(3) 0.4221(4) 0.0340(17) Uani 1 1 d . . .
H29 H 0.9573 0.5808 0.4521 0.041 Uiso 1 1 calc R . .
C30 C 1.1043(6) 0.5883(4) 0.4092(4) 0.045(2) Uani 1 1 d . . .
H30 H 1.1277 0.5428 0.4315 0.054 Uiso 1 1 calc R . .
C31 C 1.1713(5) 0.6314(4) 0.3640(4) 0.0390(18) Uani 1 1 d . . .
H31 H 1.2400 0.6153 0.3547 0.047 Uiso 1 1 calc R . .
C32 C 1.1375(5) 0.6978(4) 0.3326(4) 0.0363(17) Uani 1 1 d . . .
H32 H 1.1830 0.7277 0.3018 0.044 Uiso 1 1 calc R . .
C33 C 1.0363(5) 0.7214(4) 0.3462(3) 0.0294(15) Uani 1 1 d . . .
H33 H 1.0130 0.7673 0.3248 0.035 Uiso 1 1 calc R . .
C34 C 0.7522(5) 0.6163(3) 0.4580(3) 0.0257(14) Uani 1 1 d . . .
C35 C 0.7561(5) 0.5647(3) 0.4252(4) 0.0334(16) Uani 1 1 d . . .
H35 H 0.7885 0.5720 0.3805 0.040 Uiso 1 1 calc R . .
C36 C 0.7128(6) 0.5026(4) 0.4570(4) 0.0393(18) Uani 1 1 d . . .
H36 H 0.7161 0.4674 0.4345 0.047 Uiso 1 1 calc R . .
C37 C 0.6654(5) 0.4928(4) 0.5215(4) 0.0342(17) Uani 1 1 d . . .
H37 H 0.6351 0.4507 0.5435 0.041 Uiso 1 1 calc R . .
C38 C 0.6615(5) 0.5438(4) 0.5547(4) 0.0371(17) Uani 1 1 d . . .
H38 H 0.6291 0.5367 0.5994 0.044 Uiso 1 1 calc R . .
C39 C 0.7048(5) 0.6050(4) 0.5226(3) 0.0309(15) Uani 1 1 d . . .
H39 H 0.7018 0.6400 0.5454 0.037 Uiso 1 1 calc R . .
C40 C 0.7812(5) 0.7232(3) 0.3107(3) 0.0259(14) Uani 1 1 d . . .
H40A H 0.8191 0.7609 0.2792 0.031 Uiso 1 1 calc R . .
H40B H 0.8064 0.6796 0.2980 0.031 Uiso 1 1 calc R . .
C41 C 0.6712(5) 0.7382(3) 0.3026(3) 0.0275(15) Uani 1 1 d . . .
H41A H 0.6313 0.7078 0.3410 0.033 Uiso 1 1 calc R . .
H41B H 0.6610 0.7261 0.2620 0.033 Uiso 1 1 calc R . .
C42 C 0.6302(5) 0.8141(3) 0.2977(3) 0.0271(14) Uani 1 1 d . . .
H42A H 0.5673 0.8235 0.2775 0.033 Uiso 1 1 calc R . .
H42B H 0.6800 0.8453 0.2682 0.033 Uiso 1 1 calc R . .
C43 C 0.4728(4) 0.7774(3) 0.4322(3) 0.0232(13) Uani 1 1 d . . .
C44 C 0.3869(5) 0.7951(3) 0.4008(3) 0.0271(14) Uani 1 1 d . . .
H44 H 0.3848 0.8338 0.3630 0.032 Uiso 1 1 calc R . .
C45 C 0.3048(5) 0.7560(4) 0.4251(4) 0.0325(16) Uani 1 1 d . . .
H45 H 0.2461 0.7681 0.4039 0.039 Uiso 1 1 calc R . .
C46 C 0.3070(5) 0.6999(4) 0.4796(4) 0.0346(17) Uani 1 1 d . . .
H46 H 0.2504 0.6732 0.4956 0.042 Uiso 1 1 calc R . .
C47 C 0.3915(6) 0.6825(4) 0.5110(4) 0.0390(18) Uani 1 1 d . . .
H47 H 0.3929 0.6441 0.5490 0.047 Uiso 1 1 calc R . .
C48 C 0.4750(5) 0.7212(3) 0.4869(3) 0.0306(15) Uani 1 1 d . . .
H48 H 0.5336 0.7089 0.5082 0.037 Uiso 1 1 calc R . .
C49 C 0.5322(4) 0.9388(3) 0.3665(3) 0.0224(13) Uani 1 1 d . . .
C50 C 0.4883(5) 0.9647(3) 0.3093(3) 0.0284(15) Uani 1 1 d . . .
H50 H 0.4824 0.9348 0.2826 0.034 Uiso 1 1 calc R . .
C51 C 0.4531(5) 1.0332(4) 0.2908(4) 0.0344(16) Uani 1 1 d . . .
H51 H 0.4230 1.0505 0.2514 0.041 Uiso 1 1 calc R . .
C52 C 0.4615(5) 1.0773(4) 0.3297(4) 0.0356(17) Uani 1 1 d . . .
H52 H 0.4377 1.1248 0.3165 0.043 Uiso 1 1 calc R . .
C53 C 0.5046(5) 1.0519(4) 0.3877(4) 0.0332(16) Uani 1 1 d . . .
H53 H 0.5108 1.0816 0.4145 0.040 Uiso 1 1 calc R . .
C54 C 0.5383(5) 0.9826(3) 0.4057(3) 0.0270(14) Uani 1 1 d . . .
H54 H 0.5662 0.9647 0.4459 0.032 Uiso 1 1 calc R . .
C55 C 0.6523(5) 0.8077(3) 0.5410(4) 0.0276(15) Uani 1 1 d . . .
C56 C 0.9442(5) 0.6048(3) 0.9385(3) 0.0285(15) Uani 1 1 d . . .
C57 C 1.0291(5) 0.6063(4) 0.8901(4) 0.0362(17) Uani 1 1 d . . .
H57 H 1.0220 0.6179 0.8443 0.043 Uiso 1 1 calc R . .
C58 C 1.1233(5) 0.5907(4) 0.9099(4) 0.0393(18) Uani 1 1 d . . .
H58 H 1.1814 0.5909 0.8773 0.047 Uiso 1 1 calc R . .
C59 C 1.1341(5) 0.5750(4) 0.9756(4) 0.0369(18) Uani 1 1 d . . .
H59 H 1.1997 0.5651 0.9881 0.044 Uiso 1 1 calc R . .
C60 C 1.0507(5) 0.5732(4) 1.0242(4) 0.0366(17) Uani 1 1 d . . .
H60 H 1.0588 0.5628 1.0698 0.044 Uiso 1 1 calc R . .
C61 C 0.9558(5) 0.5867(3) 1.0055(4) 0.0336(16) Uani 1 1 d . . .
H61 H 0.8980 0.5836 1.0385 0.040 Uiso 1 1 calc R . .
C62 C 0.7567(5) 0.5514(3) 0.8848(3) 0.0270(14) Uani 1 1 d . . .
C63 C 0.8241(5) 0.5209(4) 0.8421(3) 0.0302(15) Uani 1 1 d . . .
H63 H 0.8878 0.5388 0.8246 0.036 Uiso 1 1 calc R . .
C64 C 0.7989(6) 0.4638(4) 0.8247(4) 0.0383(18) Uani 1 1 d . . .
H64 H 0.8455 0.4424 0.7958 0.046 Uiso 1 1 calc R . .
C65 C 0.7073(6) 0.4392(4) 0.8492(4) 0.045(2) Uani 1 1 d . . .
H65 H 0.6893 0.4013 0.8362 0.054 Uiso 1 1 calc R . .
C66 C 0.6392(6) 0.4684(4) 0.8930(4) 0.049(2) Uani 1 1 d . . .
H66 H 0.5762 0.4496 0.9111 0.059 Uiso 1 1 calc R . .
C67 C 0.6645(6) 0.5259(4) 0.9104(4) 0.0384(18) Uani 1 1 d . . .
H67 H 0.6181 0.5470 0.9396 0.046 Uiso 1 1 calc R . .
C68 C 0.8345(5) 0.7067(3) 0.8176(3) 0.0313(15) Uani 1 1 d . . .
H68A H 0.8790 0.7403 0.8220 0.038 Uiso 1 1 calc R . .
H68B H 0.8732 0.6801 0.7872 0.038 Uiso 1 1 calc R . .
C69 C 0.7442(5) 0.7471(3) 0.7859(3) 0.0298(15) Uani 1 1 d . . .
H69A H 0.7667 0.7680 0.7381 0.036 Uiso 1 1 calc R . .
H69B H 0.6936 0.7143 0.7889 0.036 Uiso 1 1 calc R . .
C70 C 0.6944(5) 0.8040(3) 0.8178(3) 0.0291(15) Uani 1 1 d . . .
H70A H 0.6564 0.8384 0.7856 0.035 Uiso 1 1 calc R . .
H70B H 0.7476 0.8280 0.8275 0.035 Uiso 1 1 calc R . .
C71 C 0.4801(5) 0.7420(4) 0.8625(3) 0.0313(15) Uani 1 1 d . . .
C72 C 0.4584(5) 0.6736(4) 0.8740(4) 0.0365(17) Uani 1 1 d . . .
H72 H 0.4942 0.6375 0.9027 0.044 Uiso 1 1 calc R . .
C73 C 0.3854(6) 0.6586(4) 0.8441(4) 0.048(2) Uani 1 1 d . . .
H73 H 0.3698 0.6119 0.8526 0.057 Uiso 1 1 calc R . .
C74 C 0.3343(6) 0.7104(5) 0.8018(5) 0.054(2) Uani 1 1 d . . .
H74 H 0.2844 0.6991 0.7806 0.064 Uiso 1 1 calc R . .
C75 C 0.3548(6) 0.7788(5) 0.7898(4) 0.050(2) Uani 1 1 d . . .
H75 H 0.3184 0.8147 0.7611 0.060 Uiso 1 1 calc R . .
C76 C 0.4283(5) 0.7944(4) 0.8199(3) 0.0348(17) Uani 1 1 d . . .
H76 H 0.4436 0.8411 0.8115 0.042 Uiso 1 1 calc R . .
C77 C 0.5257(5) 0.8656(3) 0.9199(3) 0.0293(15) Uani 1 1 d . . .
C78 C 0.5803(6) 0.9240(4) 0.9000(4) 0.0364(17) Uani 1 1 d . . .
H78 H 0.6485 0.9208 0.8798 0.044 Uiso 1 1 calc R . .
C79 C 0.5347(6) 0.9873(4) 0.9098(4) 0.0405(18) Uani 1 1 d . . .
H79 H 0.5711 1.0275 0.8955 0.049 Uiso 1 1 calc R . .
C80 C 0.4367(6) 0.9907(4) 0.9402(4) 0.0399(18) Uani 1 1 d . . .
H80 H 0.4063 1.0336 0.9476 0.048 Uiso 1 1 calc R . .
C81 C 0.3820(6) 0.9341(4) 0.9601(4) 0.0383(18) Uani 1 1 d . . .
H81 H 0.3146 0.9375 0.9816 0.046 Uiso 1 1 calc R . .
C82 C 0.4252(5) 0.8711(4) 0.9486(3) 0.0319(16) Uani 1 1 d . . .
H82 H 0.3864 0.8322 0.9604 0.038 Uiso 1 1 calc R . .
C83 C 0.3961(5) 0.7297(3) 1.0762(3) 0.0277(15) Uani 1 1 d . . .
C84 C 0.3700(5) 0.6991(4) 1.0308(3) 0.0324(16) Uani 1 1 d . . .
H84 H 0.4179 0.6684 1.0122 0.039 Uiso 1 1 calc R . .
C85 C 0.2746(5) 0.7130(4) 1.0124(4) 0.0409(18) Uani 1 1 d . . .
H85 H 0.2571 0.6923 0.9810 0.049 Uiso 1 1 calc R . .
C86 C 0.2048(6) 0.7571(5) 1.0399(4) 0.048(2) Uani 1 1 d . . .
H86 H 0.1394 0.7668 1.0272 0.057 Uiso 1 1 calc R . .
C87 C 0.2300(5) 0.7872(4) 1.0860(4) 0.044(2) Uani 1 1 d . . .
H87 H 0.1814 0.8170 1.1053 0.053 Uiso 1 1 calc R . .
C88 C 0.3253(5) 0.7742(4) 1.1039(3) 0.0348(17) Uani 1 1 d . . .
H88 H 0.3428 0.7955 1.1349 0.042 Uiso 1 1 calc R . .
C89 C 0.5402(5) 0.6575(3) 1.1949(3) 0.0272(14) Uani 1 1 d . . .
C90 C 0.4673(5) 0.6781(4) 1.2428(3) 0.0307(15) Uani 1 1 d . . .
H90 H 0.4190 0.7159 1.2300 0.037 Uiso 1 1 calc R . .
C91 C 0.4663(5) 0.6426(4) 1.3092(3) 0.0348(17) Uani 1 1 d . . .
H91 H 0.4163 0.6561 1.3417 0.042 Uiso 1 1 calc R . .
C92 C 0.5351(6) 0.5889(4) 1.3288(4) 0.0436(19) Uani 1 1 d . . .
H92 H 0.5334 0.5657 1.3746 0.052 Uiso 1 1 calc R . .
C93 C 0.6090(6) 0.5678(4) 1.2811(4) 0.045(2) Uani 1 1 d . . .
H93 H 0.6575 0.5303 1.2943 0.054 Uiso 1 1 calc R . .
C94 C 0.6101(5) 0.6026(4) 1.2144(4) 0.0361(17) Uani 1 1 d . . .
H94 H 0.6594 0.5885 1.1818 0.043 Uiso 1 1 calc R . .
C95 C 0.5609(5) 0.8170(3) 1.1075(4) 0.0312(16) Uani 1 1 d . . .
H95A H 0.5417 0.8529 1.0681 0.037 Uiso 1 1 calc R . .
H95B H 0.5117 0.8231 1.1464 0.037 Uiso 1 1 calc R . .
C96 C 0.6644(5) 0.8300(4) 1.1183(3) 0.0296(15) Uani 1 1 d . . .
H96A H 0.6904 0.7890 1.1510 0.036 Uiso 1 1 calc R . .
H96B H 0.6572 0.8700 1.1379 0.036 Uiso 1 1 calc R . .
C97 C 0.7420(5) 0.8444(3) 1.0557(3) 0.0311(15) Uani 1 1 d . . .
H97A H 0.7976 0.8672 1.0639 0.037 Uiso 1 1 calc R . .
H97B H 0.7100 0.8771 1.0192 0.037 Uiso 1 1 calc R . .
C98 C 0.8848(4) 0.7080(3) 1.1069(3) 0.0255(14) Uani 1 1 d . . .
C99 C 0.8684(5) 0.6414(4) 1.1459(3) 0.0334(16) Uani 1 1 d . . .
H99 H 0.8228 0.6155 1.1349 0.040 Uiso 1 1 calc R . .
C100 C 0.9178(6) 0.6121(4) 1.2010(4) 0.0378(18) Uani 1 1 d . . .
H100 H 0.9071 0.5661 1.2270 0.045 Uiso 1 1 calc R . .
C101 C 0.9827(5) 0.6508(4) 1.2176(4) 0.0384(18) Uani 1 1 d . . .
H101 H 1.0153 0.6316 1.2558 0.046 Uiso 1 1 calc R . .
C102 C 1.0004(5) 0.7165(4) 1.1792(4) 0.0379(18) Uani 1 1 d . . .
H102 H 1.0457 0.7423 1.1906 0.045 Uiso 1 1 calc R . .
C103 C 0.9522(5) 0.7452(4) 1.1236(3) 0.0311(16) Uani 1 1 d . . .
H103 H 0.9652 0.7905 1.0970 0.037 Uiso 1 1 calc R . .
C104 C 0.9189(5) 0.8000(3) 0.9492(3) 0.0268(14) Uani 1 1 d . . .
C105 C 0.9000(5) 0.8668(4) 0.9107(3) 0.0362(17) Uani 1 1 d . . .
H105 H 0.8360 0.8911 0.9179 0.043 Uiso 1 1 calc R . .
C106 C 0.9756(6) 0.8987(4) 0.8607(4) 0.0396(18) Uani 1 1 d . . .
H106 H 0.9631 0.9447 0.8347 0.047 Uiso 1 1 calc R . .
C107 C 1.0671(6) 0.8631(5) 0.8500(4) 0.044(2) Uani 1 1 d . . .
H107 H 1.1181 0.8846 0.8164 0.053 Uiso 1 1 calc R . .
C108 C 1.0860(5) 0.7970(4) 0.8868(4) 0.0397(18) Uani 1 1 d . . .
H108 H 1.1497 0.7727 0.8783 0.048 Uiso 1 1 calc R . .
C109 C 1.0126(5) 0.7647(4) 0.9367(4) 0.0329(16) Uani 1 1 d . . .
H109 H 1.0265 0.7187 0.9623 0.039 Uiso 1 1 calc R . .
C110 C 0.6549(5) 0.5854(4) 1.0480(4) 0.0340(16) Uani 1 1 d . . .
P1 P 0.82822(18) 0.37197(14) 0.30254(12) 0.0567(6) Uani 1 1 d . . .
P2 P 0.23302(15) 0.90788(11) 0.22399(11) 0.0403(5) Uani 1 1 d . . .
F1 F 0.7820(5) 0.4208(3) 0.2398(3) 0.0863(19) Uani 1 1 d . . .
F2 F 0.7227(4) 0.3385(5) 0.3297(3) 0.108(3) Uani 1 1 d . . .
F3 F 0.8613(4) 0.3139(3) 0.2627(3) 0.0698(15) Uani 1 1 d . . .
F4 F 0.8709(4) 0.3230(3) 0.3663(3) 0.0740(16) Uani 1 1 d . . .
F5 F 0.9352(5) 0.4011(3) 0.2738(3) 0.0871(19) Uani 1 1 d . . .
F6 F 0.7957(7) 0.4302(4) 0.3409(3) 0.137(4) Uani 1 1 d . . .
F7 F 0.2489(4) 0.9291(3) 0.1455(2) 0.0693(15) Uani 1 1 d . . .
F8 F 0.1281(4) 0.9529(3) 0.2270(2) 0.0608(13) Uani 1 1 d . . .
F9 F 0.2878(5) 0.9721(3) 0.2248(3) 0.086(2) Uani 1 1 d . . .
F10 F 0.2179(4) 0.8846(3) 0.3030(2) 0.0666(15) Uani 1 1 d . . .
F11 F 0.3369(5) 0.8629(4) 0.2210(3) 0.113(3) Uani 1 1 d . . .
F12 F 0.1748(5) 0.8445(3) 0.2225(3) 0.0843(19) Uani 1 1 d . . .
Cl1 Cl 0.5579(2) 0.53520(14) 0.75411(15) 0.0780(8) Uani 1 1 d . . .
Cl2 Cl 0.5262(2) 0.67105(14) 0.66480(13) 0.0712(7) Uani 1 1 d . . .
C111 C 0.4772(7) 0.5914(5) 0.7021(5) 0.061(3) Uani 1 1 d . . .
H11A H 0.4668 0.5698 0.6672 0.074 Uiso 1 1 calc R . .
H11B H 0.4108 0.5986 0.7286 0.074 Uiso 1 1 calc R . .
Cl3 Cl 0.0476(2) 0.93082(16) 0.00929(15) 0.0859(8) Uani 1 1 d D . .
C112 C 0.0423(14) 1.0050(8) 0.0338(10) 0.074(6) Uiso 0.50 1 d PD . .
H11C H 0.1098 1.0230 0.0233 0.089 Uiso 0.50 1 calc PR . .
H11D H 0.0212 0.9953 0.0825 0.089 Uiso 0.50 1 calc PR . .

loop_
_atom_site_aniso_label
_atom_site_aniso_U_11
_atom_site_aniso_U_22
_atom_site_aniso_U_33
_atom_site_aniso_U_23
_atom_site_aniso_U_13
_atom_site_aniso_U_12
Rh1 0.0168(2) 0.0186(2) 0.0201(2) -0.00469(19) -0.00324(19) 0.00066(18)
Rh2 0.0225(2) 0.0220(3) 0.0206(3) -0.0035(2) -0.0014(2) 0.00151(19)
Sb1 0.0203(2) 0.0265(2) 0.0219(2) -0.00646(18) -0.00594(17) 0.00210(17)
Sb2 0.0211(2) 0.0209(2) 0.0219(2) -0.00479(17) -0.00229(17) -0.00281(16)
Sb3 0.0218(2) 0.0203(2) 0.0253(2) -0.00755(17) -0.00402(17) 0.00234(16)
Sb4 0.0183(2) 0.0203(2) 0.0225(2) -0.00449(17) -0.00556(17) 0.00052(16)
Sb5 0.0245(2) 0.0248(2) 0.0219(2) -0.00415(18) -0.00109(18) 0.00215(17)
Sb6 0.0248(2) 0.0247(2) 0.0222(2) -0.00275(18) -0.00290(18) 0.00224(17)
Sb7 0.0242(2) 0.0261(2) 0.0225(2) -0.00543(18) -0.00032(18) 0.00079(17)
Sb8 0.0246(2) 0.0256(2) 0.0245(2) -0.00600(18) -0.00301(18) 0.00064(17)
O1 0.039(3) 0.052(3) 0.034(3) -0.013(3) 0.009(2) 0.002(2)
O2 0.061(4) 0.029(3) 0.046(3) -0.005(3) 0.009(3) -0.003(3)
C1 0.037(4) 0.023(3) 0.032(4) -0.006(3) -0.015(3) 0.005(3)
C2 0.049(5) 0.037(4) 0.051(5) -0.014(4) -0.015(4) 0.005(4)
C3 0.075(7) 0.034(5) 0.070(7) -0.018(5) -0.019(5) 0.016(4)
C4 0.098(8) 0.039(5) 0.042(5) -0.001(4) -0.028(5) 0.001(5)
C5 0.069(6) 0.044(5) 0.037(5) -0.001(4) -0.018(4) -0.002(4)
C6 0.052(5) 0.033(4) 0.040(5) -0.002(3) -0.020(4) -0.004(4)
C7 0.027(3) 0.030(4) 0.018(3) -0.008(3) -0.002(3) -0.005(3)
C8 0.032(4) 0.039(4) 0.028(4) -0.009(3) -0.007(3) -0.004(3)
C9 0.033(4) 0.048(5) 0.031(4) -0.011(3) -0.006(3) -0.015(3)
C10 0.041(4) 0.043(4) 0.026(4) -0.015(3) 0.004(3) -0.019(3)
C11 0.046(4) 0.025(4) 0.036(4) -0.011(3) 0.002(4) 0.003(3)
C12 0.037(4) 0.033(4) 0.025(4) -0.009(3) -0.004(3) 0.006(3)
C13 0.019(3) 0.046(4) 0.031(4) -0.014(3) -0.006(3) 0.002(3)
C14 0.022(3) 0.049(5) 0.035(4) -0.016(4) -0.003(3) -0.007(3)
C15 0.021(3) 0.036(4) 0.035(4) -0.007(3) -0.001(3) -0.009(3)
C16 0.025(3) 0.019(3) 0.031(4) -0.009(3) -0.007(3) -0.001(2)
C17 0.038(4) 0.027(4) 0.033(4) -0.010(3) 0.000(3) -0.009(3)
C18 0.042(4) 0.021(4) 0.058(5) -0.010(3) -0.008(4) -0.004(3)
C19 0.045(4) 0.033(4) 0.053(5) -0.022(4) -0.011(4) 0.001(3)
C20 0.036(4) 0.049(5) 0.040(5) -0.025(4) -0.004(3) 0.002(3)
C21 0.028(4) 0.034(4) 0.038(4) -0.011(3) -0.009(3) -0.001(3)
C22 0.029(3) 0.025(3) 0.023(3) -0.008(3) 0.003(3) -0.009(3)
C23 0.028(3) 0.024(3) 0.028(4) -0.002(3) -0.004(3) -0.007(3)
C24 0.033(4) 0.031(4) 0.028(4) -0.005(3) -0.005(3) -0.002(3)
C25 0.046(4) 0.041(4) 0.024(4) -0.008(3) -0.009(3) -0.006(3)
C26 0.048(5) 0.042(4) 0.031(4) -0.016(4) -0.002(4) 0.003(4)
C27 0.039(4) 0.037(4) 0.028(4) -0.007(3) -0.005(3) 0.002(3)
C28 0.018(3) 0.032(4) 0.030(4) -0.010(3) 0.000(3) -0.001(3)
C29 0.019(3) 0.026(4) 0.052(5) -0.004(3) -0.006(3) 0.004(3)
C30 0.035(4) 0.031(4) 0.066(6) -0.009(4) -0.014(4) 0.004(3)
C31 0.020(3) 0.035(4) 0.064(5) -0.017(4) -0.010(3) 0.004(3)
C32 0.026(4) 0.045(5) 0.039(4) -0.012(4) -0.002(3) -0.010(3)
C33 0.029(4) 0.029(4) 0.033(4) -0.009(3) -0.010(3) 0.000(3)
C34 0.024(3) 0.020(3) 0.035(4) -0.009(3) -0.006(3) 0.000(3)
C35 0.038(4) 0.029(4) 0.034(4) -0.014(3) -0.001(3) 0.000(3)
C36 0.046(4) 0.021(4) 0.054(5) -0.017(3) -0.003(4) -0.002(3)
C37 0.029(4) 0.024(4) 0.045(5) -0.003(3) 0.001(3) -0.004(3)
C38 0.039(4) 0.033(4) 0.030(4) 0.000(3) 0.000(3) 0.004(3)
C39 0.032(4) 0.029(4) 0.032(4) -0.009(3) -0.005(3) 0.002(3)
C40 0.027(3) 0.027(3) 0.026(4) -0.012(3) -0.007(3) 0.005(3)
C41 0.033(4) 0.029(4) 0.023(4) -0.010(3) -0.006(3) -0.005(3)
C42 0.033(4) 0.027(4) 0.025(4) -0.011(3) -0.012(3) 0.004(3)
C43 0.021(3) 0.020(3) 0.027(4) -0.006(3) -0.003(3) -0.002(2)
C44 0.024(3) 0.028(4) 0.029(4) -0.008(3) -0.003(3) -0.002(3)
C45 0.021(3) 0.041(4) 0.041(4) -0.019(4) -0.006(3) 0.003(3)
C46 0.030(4) 0.032(4) 0.047(5) -0.020(4) 0.002(3) -0.010(3)
C47 0.042(4) 0.033(4) 0.042(5) -0.005(3) -0.006(4) -0.009(3)
C48 0.029(4) 0.029(4) 0.034(4) -0.005(3) -0.008(3) -0.003(3)
C49 0.020(3) 0.019(3) 0.024(3) 0.004(3) -0.009(3) 0.002(2)
C50 0.032(4) 0.021(3) 0.032(4) -0.005(3) -0.010(3) 0.000(3)
C51 0.034(4) 0.032(4) 0.037(4) -0.010(3) -0.011(3) 0.005(3)
C52 0.039(4) 0.025(4) 0.039(4) -0.001(3) -0.010(3) 0.003(3)
C53 0.032(4) 0.031(4) 0.036(4) -0.008(3) -0.011(3) 0.005(3)
C54 0.030(4) 0.025(3) 0.025(4) -0.002(3) -0.009(3) 0.000(3)
C55 0.022(3) 0.027(4) 0.038(4) -0.013(3) -0.011(3) 0.005(3)
C56 0.025(3) 0.027(4) 0.033(4) -0.011(3) -0.002(3) 0.005(3)
C57 0.026(4) 0.034(4) 0.043(5) -0.001(3) -0.006(3) 0.002(3)
C58 0.030(4) 0.040(4) 0.041(5) -0.002(4) -0.001(3) -0.004(3)
C59 0.025(4) 0.029(4) 0.056(5) -0.004(4) -0.016(4) 0.002(3)
C60 0.037(4) 0.035(4) 0.037(4) -0.008(3) -0.011(3) 0.007(3)
C61 0.037(4) 0.023(3) 0.037(4) -0.006(3) -0.004(3) 0.004(3)
C62 0.026(3) 0.024(3) 0.027(4) -0.001(3) -0.002(3) -0.002(3)
C63 0.032(4) 0.032(4) 0.024(4) -0.006(3) -0.005(3) 0.006(3)
C64 0.048(5) 0.035(4) 0.030(4) -0.011(3) -0.009(3) 0.014(3)
C65 0.057(5) 0.028(4) 0.055(5) -0.018(4) -0.006(4) -0.011(4)
C66 0.047(5) 0.035(4) 0.066(6) -0.015(4) 0.003(4) -0.010(4)
C67 0.043(4) 0.030(4) 0.041(5) -0.012(3) -0.008(4) 0.008(3)
C68 0.031(4) 0.029(4) 0.029(4) -0.004(3) 0.001(3) 0.000(3)
C69 0.031(4) 0.030(4) 0.025(4) -0.006(3) 0.003(3) -0.004(3)
C70 0.031(4) 0.026(4) 0.025(4) 0.000(3) -0.004(3) 0.005(3)
C71 0.029(4) 0.032(4) 0.031(4) -0.008(3) -0.003(3) -0.001(3)
C72 0.037(4) 0.037(4) 0.036(4) -0.013(3) 0.002(3) -0.004(3)
C73 0.045(5) 0.041(5) 0.064(6) -0.024(4) -0.007(4) -0.008(4)
C74 0.047(5) 0.067(6) 0.061(6) -0.034(5) -0.020(4) -0.003(4)
C75 0.045(5) 0.058(6) 0.050(5) -0.012(4) -0.025(4) 0.009(4)
C76 0.032(4) 0.039(4) 0.031(4) -0.005(3) -0.005(3) -0.004(3)
C77 0.039(4) 0.028(4) 0.021(3) -0.009(3) -0.006(3) 0.007(3)
C78 0.041(4) 0.029(4) 0.036(4) -0.005(3) -0.005(3) -0.002(3)
C79 0.051(5) 0.025(4) 0.046(5) -0.013(3) -0.004(4) -0.001(3)
C80 0.046(5) 0.033(4) 0.038(5) -0.009(3) -0.006(4) 0.009(3)
C81 0.036(4) 0.041(4) 0.030(4) -0.001(3) -0.009(3) 0.013(3)
C82 0.027(4) 0.035(4) 0.029(4) -0.002(3) -0.005(3) 0.001(3)
C83 0.023(3) 0.034(4) 0.022(3) -0.002(3) -0.002(3) 0.002(3)
C84 0.026(4) 0.045(4) 0.026(4) -0.013(3) 0.000(3) 0.000(3)
C85 0.033(4) 0.048(5) 0.042(5) -0.012(4) -0.004(3) -0.008(3)
C86 0.033(4) 0.068(6) 0.046(5) -0.018(4) -0.009(4) -0.003(4)
C87 0.021(4) 0.063(5) 0.045(5) -0.018(4) 0.006(3) 0.006(3)
C88 0.031(4) 0.043(4) 0.027(4) -0.009(3) -0.004(3) 0.008(3)
C89 0.026(3) 0.031(4) 0.024(4) -0.006(3) -0.003(3) -0.002(3)
C90 0.027(3) 0.041(4) 0.024(4) -0.010(3) 0.001(3) -0.002(3)
C91 0.029(4) 0.049(5) 0.024(4) -0.010(3) 0.009(3) -0.013(3)
C92 0.045(5) 0.052(5) 0.030(4) 0.001(4) -0.006(4) -0.012(4)
C93 0.053(5) 0.045(5) 0.034(5) -0.006(4) -0.013(4) 0.007(4)
C94 0.038(4) 0.037(4) 0.029(4) -0.007(3) -0.003(3) 0.006(3)
C95 0.033(4) 0.025(4) 0.036(4) -0.014(3) 0.002(3) 0.000(3)
C96 0.035(4) 0.029(4) 0.024(4) -0.008(3) -0.004(3) 0.003(3)
C97 0.034(4) 0.026(4) 0.034(4) -0.009(3) -0.007(3) -0.001(3)
C98 0.019(3) 0.028(3) 0.025(4) -0.004(3) -0.002(3) 0.006(3)
C99 0.032(4) 0.041(4) 0.029(4) -0.014(3) -0.009(3) 0.008(3)
C100 0.048(5) 0.031(4) 0.026(4) -0.005(3) 0.003(3) 0.011(3)
C101 0.035(4) 0.049(5) 0.029(4) -0.013(4) -0.007(3) 0.017(3)
C102 0.029(4) 0.054(5) 0.032(4) -0.016(4) -0.007(3) 0.006(3)
C103 0.027(3) 0.039(4) 0.023(4) -0.005(3) 0.001(3) 0.002(3)
C104 0.026(3) 0.031(4) 0.024(4) -0.003(3) -0.009(3) -0.008(3)
C105 0.035(4) 0.041(4) 0.029(4) 0.002(3) -0.013(3) -0.004(3)
C106 0.045(5) 0.041(4) 0.029(4) 0.004(3) -0.008(3) -0.014(4)
C107 0.041(5) 0.068(6) 0.026(4) -0.010(4) -0.005(3) -0.023(4)
C108 0.028(4) 0.053(5) 0.038(4) -0.013(4) 0.004(3) -0.014(3)
C109 0.031(4) 0.027(4) 0.041(4) -0.010(3) -0.006(3) 0.000(3)
C110 0.034(4) 0.034(4) 0.029(4) -0.008(3) 0.004(3) 0.003(3)
P1 0.0483(14) 0.0774(18) 0.0462(14) -0.0237(13) -0.0082(11) 0.0069(12)
P2 0.0396(11) 0.0435(12) 0.0383(12) -0.0175(10) 0.0021(9) -0.0004(9)
F1 0.098(4) 0.100(5) 0.056(4) -0.024(3) -0.026(3) 0.037(4)
F2 0.048(3) 0.220(8) 0.051(4) -0.023(4) -0.002(3) -0.019(4)
F3 0.075(4) 0.072(4) 0.072(4) -0.034(3) -0.007(3) -0.015(3)
F4 0.070(4) 0.091(4) 0.059(4) -0.010(3) -0.019(3) -0.005(3)
F5 0.093(4) 0.109(5) 0.072(4) -0.028(4) -0.009(3) -0.047(4)
F6 0.211(9) 0.133(6) 0.083(5) -0.076(5) -0.063(5) 0.100(6)
F7 0.081(4) 0.092(4) 0.041(3) -0.024(3) 0.008(3) -0.036(3)
F8 0.062(3) 0.055(3) 0.057(3) -0.010(3) -0.010(3) 0.017(2)
F9 0.092(4) 0.112(5) 0.074(4) -0.052(4) 0.019(3) -0.058(4)
F10 0.056(3) 0.091(4) 0.040(3) -0.008(3) -0.006(2) 0.023(3)
F11 0.076(4) 0.174(7) 0.095(5) -0.079(5) -0.011(4) 0.069(4)
F12 0.125(5) 0.052(3) 0.078(4) -0.020(3) 0.006(4) -0.036(3)
Cl1 0.0719(17) 0.0742(18) 0.082(2) 0.0004(15) -0.0295(15) -0.0054(14)
Cl2 0.0748(17) 0.0672(16) 0.0639(16) -0.0081(13) -0.0011(13) -0.0094(13)
C111 0.058(6) 0.069(7) 0.056(6) -0.013(5) -0.020(5) 0.006(5)
Cl3 0.101(2) 0.080(2) 0.0685(19) -0.0171(15) 0.0040(16) -0.0037(16)

loop_
_atom_type_symbol
_atom_type_description
_atom_type_scat_dispersion_real
_atom_type_scat_dispersion_imag
_atom_type_scat_source
C C 0.0033 0.0016 'International Tables Vol C Tables 4.2.6.8 and 6.1.1.4'
H H 0.0000 0.0000 'International Tables Vol C Tables 4.2.6.8 and 6.1.1.4'
O O 0.0106 0.0060 'International Tables Vol C Tables 4.2.6.8 and 6.1.1.4'
F F 0.0171 0.0103 'International Tables Vol C Tables 4.2.6.8 and 6.1.1.4'
P P 0.1023 0.0942 'International Tables Vol C Tables 4.2.6.8 and 6.1.1.4'
Rh Rh -1.1178 0.9187 'International Tables Vol C Tables 4.2.6.8 and 6.1.1.4'
Sb Sb -0.5866 1.5461 'International Tables Vol C Tables 4.2.6.8 and 6.1.1.4'
Cl Cl 0.1484 0.1585 'International Tables Vol C Tables 4.2.6.8 and 6.1.1.4'

loop_
_geom_angle_atom_site_label_1
_geom_angle_atom_site_label_2
_geom_angle_atom_site_label_3
_geom_angle
_geom_angle_site_symmetry_1
_geom_angle_site_symmetry_3
_geom_angle_publ_flag
C55 Rh1 Sb1 88.67(19) . . ?
C55 Rh1 Sb4 91.36(19) . . ?
Sb1 Rh1 Sb4 177.99(2) . . ?
C55 Rh1 Sb2 128.5(2) . . ?
Sb1 Rh1 Sb2 87.70(2) . . ?
Sb4 Rh1 Sb2 93.85(2) . . ?
C55 Rh1 Sb3 125.2(2) . . ?
Sb1 Rh1 Sb3 91.26(2) . . ?
Sb4 Rh1 Sb3 87.08(2) . . ?
Sb2 Rh1 Sb3 106.16(2) . . ?
C110 Rh2 Sb7 90.1(2) . . ?
C110 Rh2 Sb5 89.4(2) . . ?
Sb7 Rh2 Sb5 178.53(3) . . ?
C110 Rh2 Sb8 126.4(2) . . ?
Sb7 Rh2 Sb8 88.26(2) . . ?
Sb5 Rh2 Sb8 93.15(2) . . ?
C110 Rh2 Sb6 133.8(2) . . ?
Sb7 Rh2 Sb6 92.33(2) . . ?
Sb5 Rh2 Sb6 87.04(2) . . ?
Sb8 Rh2 Sb6 99.78(2) . . ?
C1 Sb1 C7 100.2(3) . . ?
C1 Sb1 C13 106.7(3) . . ?
C7 Sb1 C13 98.8(3) . . ?
C1 Sb1 Rh1 112.14(18) . . ?
C7 Sb1 Rh1 119.50(17) . . ?
C13 Sb1 Rh1 117.29(18) . . ?
C22 Sb2 C16 99.5(2) . . ?
C22 Sb2 C15 99.4(3) . . ?
C16 Sb2 C15 100.2(2) . . ?
C22 Sb2 Rh1 116.59(16) . . ?
C16 Sb2 Rh1 119.50(18) . . ?
C15 Sb2 Rh1 118.07(19) . . ?
C34 Sb3 C40 98.7(3) . . ?
C34 Sb3 C28 98.9(2) . . ?
C40 Sb3 C28 96.6(2) . . ?
C34 Sb3 Rh1 115.38(18) . . ?
C40 Sb3 Rh1 116.86(17) . . ?
C28 Sb3 Rh1 125.49(17) . . ?
C49 Sb4 C43 102.1(2) . . ?
C49 Sb4 C42 100.4(2) . . ?
C43 Sb4 C42 97.6(3) . . ?
C49 Sb4 Rh1 116.84(17) . . ?
C43 Sb4 Rh1 117.89(17) . . ?
C42 Sb4 Rh1 118.55(17) . . ?
C56 Sb5 C62 104.1(2) . . ?
C56 Sb5 C68 99.8(3) . . ?
C62 Sb5 C68 100.4(3) . . ?
C56 Sb5 Rh2 113.79(18) . . ?
C62 Sb5 Rh2 116.02(18) . . ?
C68 Sb5 Rh2 120.18(18) . . ?
C71 Sb6 C77 98.0(3) . . ?
C71 Sb6 C70 96.4(3) . . ?
C77 Sb6 C70 98.5(3) . . ?
C71 Sb6 Rh2 121.66(19) . . ?
C77 Sb6 Rh2 121.31(17) . . ?
C70 Sb6 Rh2 115.84(17) . . ?
C83 Sb7 C89 103.5(2) . . ?
C83 Sb7 C95 99.5(3) . . ?
C89 Sb7 C95 98.6(3) . . ?
C83 Sb7 Rh2 114.78(18) . . ?
C89 Sb7 Rh2 119.67(18) . . ?
C95 Sb7 Rh2 117.59(19) . . ?
C104 Sb8 C98 102.2(2) . . ?
C104 Sb8 C97 96.9(3) . . ?
C98 Sb8 C97 95.8(3) . . ?
C104 Sb8 Rh2 123.46(17) . . ?
C98 Sb8 Rh2 117.15(18) . . ?
C97 Sb8 Rh2 116.22(18) . . ?
C2 C1 C6 119.3(7) . . ?
C2 C1 Sb1 123.1(6) . . ?
C6 C1 Sb1 117.4(5) . . ?
C1 C2 C3 119.7(8) . . ?
C1 C2 H2 120.1 . . ?
C3 C2 H2 120.1 . . ?
C4 C3 C2 120.1(8) . . ?
C4 C3 H3 119.9 . . ?
C2 C3 H3 119.9 . . ?
C5 C4 C3 121.1(9) . . ?
C5 C4 H4 119.5 . . ?
C3 C4 H4 119.5 . . ?
C4 C5 C6 119.3(9) . . ?
C4 C5 H5 120.3 . . ?
C6 C5 H5 120.3 . . ?
C1 C6 C5 120.4(8) . . ?
C1 C6 H6 119.8 . . ?
C5 C6 H6 119.8 . . ?
C8 C7 C12 120.0(6) . . ?
C8 C7 Sb1 118.1(5) . . ?
C12 C7 Sb1 121.8(5) . . ?
C7 C8 C9 119.9(7) . . ?
C7 C8 H8 120.0 . . ?
C9 C8 H8 120.0 . . ?
C10 C9 C8 119.7(7) . . ?
C10 C9 H9 120.1 . . ?
C8 C9 H9 120.1 . . ?
C11 C10 C9 120.6(7) . . ?
C11 C10 H10 119.7 . . ?
C9 C10 H10 119.7 . . ?
C10 C11 C12 120.8(7) . . ?
C10 C11 H11 119.6 . . ?
C12 C11 H11 119.6 . . ?
C7 C12 C11 119.0(7) . . ?
C7 C12 H12 120.5 . . ?
C11 C12 H12 120.5 . . ?
C14 C13 Sb1 112.2(4) . . ?
C14 C13 H13A 109.2 . . ?
Sb1 C13 H13A 109.2 . . ?
C14 C13 H13B 109.2 . . ?
Sb1 C13 H13B 109.2 . . ?
H13A C13 H13B 107.9 . . ?
C15 C14 C13 115.4(6) . . ?
C15 C14 H14A 108.4 . . ?
C13 C14 H14A 108.4 . . ?
C15 C14 H14B 108.4 . . ?
C13 C14 H14B 108.4 . . ?
H14A C14 H14B 107.5 . . ?
C14 C15 Sb2 116.8(4) . . ?
C14 C15 H15A 108.1 . . ?
Sb2 C15 H15A 108.1 . . ?
C14 C15 H15B 108.1 . . ?
Sb2 C15 H15B 108.1 . . ?
H15A C15 H15B 107.3 . . ?
C17 C16 C21 119.6(6) . . ?
C17 C16 Sb2 120.6(5) . . ?
C21 C16 Sb2 119.7(5) . . ?
C16 C17 C18 120.6(7) . . ?
C16 C17 H17 119.7 . . ?
C18 C17 H17 119.7 . . ?
C19 C18 C17 119.9(7) . . ?
C19 C18 H18 120.1 . . ?
C17 C18 H18 120.1 . . ?
C20 C19 C18 119.9(7) . . ?
C20 C19 H19 120.0 . . ?
C18 C19 H19 120.0 . . ?
C19 C20 C21 120.3(7) . . ?
C19 C20 H20 119.9 . . ?
C21 C20 H20 119.9 . . ?
C16 C21 C20 119.6(7) . . ?
C16 C21 H21 120.2 . . ?
C20 C21 H21 120.2 . . ?
C27 C22 C23 118.7(6) . . ?
C27 C22 Sb2 119.7(5) . . ?
C23 C22 Sb2 121.3(5) . . ?
C24 C23 C22 120.6(6) . . ?
C24 C23 H23 119.7 . . ?
C22 C23 H23 119.7 . . ?
C25 C24 C23 119.7(7) . . ?
C25 C24 H24 120.1 . . ?
C23 C24 H24 120.1 . . ?
C26 C25 C24 120.4(7) . . ?
C26 C25 H25 119.8 . . ?
C24 C25 H25 119.8 . . ?
C25 C26 C27 119.8(7) . . ?
C25 C26 H26 120.1 . . ?
C27 C26 H26 120.1 . . ?
C22 C27 C26 120.7(7) . . ?
C22 C27 H27 119.6 . . ?
C26 C27 H27 119.6 . . ?
C29 C28 C33 120.2(6) . . ?
C29 C28 Sb3 121.0(5) . . ?
C33 C28 Sb3 118.8(5) . . ?
C28 C29 C30 119.9(7) . . ?
C28 C29 H29 120.0 . . ?
C30 C29 H29 120.0 . . ?
C31 C30 C29 120.6(7) . . ?
C31 C30 H30 119.7 . . ?
C29 C30 H30 119.7 . . ?
C32 C31 C30 119.4(7) . . ?
C32 C31 H31 120.3 . . ?
C30 C31 H31 120.3 . . ?
C31 C32 C33 120.2(7) . . ?
C31 C32 H32 119.9 . . ?
C33 C32 H32 119.9 . . ?
C32 C33 C28 119.5(6) . . ?
C32 C33 H33 120.2 . . ?
C28 C33 H33 120.2 . . ?
C39 C34 C35 118.9(6) . . ?
C39 C34 Sb3 119.7(5) . . ?
C35 C34 Sb3 121.3(5) . . ?
C34 C35 C36 120.7(7) . . ?
C34 C35 H35 119.7 . . ?
C36 C35 H35 119.7 . . ?
C37 C36 C35 119.3(7) . . ?
C37 C36 H36 120.4 . . ?
C35 C36 H36 120.4 . . ?
C36 C37 C38 120.4(6) . . ?
C36 C37 H37 119.8 . . ?
C38 C37 H37 119.8 . . ?
C39 C38 C37 119.7(7) . . ?
C39 C38 H38 120.2 . . ?
C37 C38 H38 120.2 . . ?
C34 C39 C38 121.0(7) . . ?
C34 C39 H39 119.5 . . ?
C38 C39 H39 119.5 . . ?
C41 C40 Sb3 114.9(4) . . ?
C41 C40 H40A 108.5 . . ?
Sb3 C40 H40A 108.5 . . ?
C41 C40 H40B 108.5 . . ?
Sb3 C40 H40B 108.5 . . ?
H40A C40 H40B 107.5 . . ?
C40 C41 C42 114.5(5) . . ?
C40 C41 H41A 108.6 . . ?
C42 C41 H41A 108.6 . . ?
C40 C41 H41B 108.6 . . ?
C42 C41 H41B 108.6 . . ?
H41A C41 H41B 107.6 . . ?
C41 C42 Sb4 112.1(4) . . ?
C41 C42 H42A 109.2 . . ?
Sb4 C42 H42A 109.2 . . ?
C41 C42 H42B 109.2 . . ?
Sb4 C42 H42B 109.2 . . ?
H42A C42 H42B 107.9 . . ?
C48 C43 C44 119.9(6) . . ?
C48 C43 Sb4 121.0(5) . . ?
C44 C43 Sb4 119.1(5) . . ?
C45 C44 C43 119.4(6) . . ?
C45 C44 H44 120.3 . . ?
C43 C44 H44 120.3 . . ?
C46 C45 C44 120.8(6) . . ?
C46 C45 H45 119.6 . . ?
C44 C45 H45 119.6 . . ?
C45 C46 C47 119.9(6) . . ?
C45 C46 H46 120.0 . . ?
C47 C46 H46 120.0 . . ?
C46 C47 C48 119.9(7) . . ?
C46 C47 H47 120.0 . . ?
C48 C47 H47 120.0 . . ?
C43 C48 C47 120.1(6) . . ?
C43 C48 H48 120.0 . . ?
C47 C48 H48 120.0 . . ?
C50 C49 C54 119.0(6) . . ?
C50 C49 Sb4 122.3(5) . . ?
C54 C49 Sb4 118.6(4) . . ?
C51 C50 C49 120.6(6) . . ?
C51 C50 H50 119.7 . . ?
C49 C50 H50 119.7 . . ?
C50 C51 C52 120.1(7) . . ?
C50 C51 H51 119.9 . . ?
C52 C51 H51 119.9 . . ?
C51 C52 C53 120.0(7) . . ?
C51 C52 H52 120.0 . . ?
C53 C52 H52 120.0 . . ?
C54 C53 C52 118.8(7) . . ?
C54 C53 H53 120.6 . . ?
C52 C53 H53 120.6 . . ?
C53 C54 C49 121.5(6) . . ?
C53 C54 H54 119.2 . . ?
C49 C54 H54 119.2 . . ?
O1 C55 Rh1 179.3(6) . . ?
C61 C56 C57 119.8(6) . . ?
C61 C56 Sb5 118.1(5) . . ?
C57 C56 Sb5 121.9(5) . . ?
C58 C57 C56 119.0(7) . . ?
C58 C57 H57 120.5 . . ?
C56 C57 H57 120.5 . . ?
C59 C58 C57 120.8(7) . . ?
C59 C58 H58 119.6 . . ?
C57 C58 H58 119.6 . . ?
C58 C59 C60 120.9(7) . . ?
C58 C59 H59 119.5 . . ?
C60 C59 H59 119.5 . . ?
C61 C60 C59 119.0(7) . . ?
C61 C60 H60 120.5 . . ?
C59 C60 H60 120.5 . . ?
C60 C61 C56 120.4(7) . . ?
C60 C61 H61 119.8 . . ?
C56 C61 H61 119.8 . . ?
C67 C62 C63 120.3(6) . . ?
C67 C62 Sb5 119.8(5) . . ?
C63 C62 Sb5 119.8(5) . . ?
C62 C63 C64 120.2(7) . . ?
C62 C63 H63 119.9 . . ?
C64 C63 H63 119.9 . . ?
C65 C64 C63 119.4(7) . . ?
C65 C64 H64 120.3 . . ?
C63 C64 H64 120.3 . . ?
C64 C65 C66 121.3(7) . . ?
C64 C65 H65 119.4 . . ?
C66 C65 H65 119.4 . . ?
C65 C66 C67 119.3(7) . . ?
C65 C66 H66 120.4 . . ?
C67 C66 H66 120.4 . . ?
C62 C67 C66 119.5(7) . . ?
C62 C67 H67 120.3 . . ?
C66 C67 H67 120.3 . . ?
C69 C68 Sb5 115.1(4) . . ?
C69 C68 H68A 108.5 . . ?
Sb5 C68 H68A 108.5 . . ?
C69 C68 H68B 108.5 . . ?
Sb5 C68 H68B 108.5 . . ?
H68A C68 H68B 107.5 . . ?
C70 C69 C68 113.8(6) . . ?
C70 C69 H69A 108.8 . . ?
C68 C69 H69A 108.8 . . ?
C70 C69 H69B 108.8 . . ?
C68 C69 H69B 108.8 . . ?
H69A C69 H69B 107.7 . . ?
C69 C70 Sb6 113.9(4) . . ?
C69 C70 H70A 108.8 . . ?
Sb6 C70 H70A 108.8 . . ?
C69 C70 H70B 108.8 . . ?
Sb6 C70 H70B 108.8 . . ?
H70A C70 H70B 107.7 . . ?
C76 C71 C72 119.7(7) . . ?
C76 C71 Sb6 119.3(5) . . ?
C72 C71 Sb6 121.0(5) . . ?
C73 C72 C71 119.8(7) . . ?
C73 C72 H72 120.1 . . ?
C71 C72 H72 120.1 . . ?
C72 C73 C74 120.5(8) . . ?
C72 C73 H73 119.7 . . ?
C74 C73 H73 119.7 . . ?
C73 C74 C75 120.5(8) . . ?
C73 C74 H74 119.7 . . ?
C75 C74 H74 119.7 . . ?
C76 C75 C74 119.2(8) . . ?
C76 C75 H75 120.4 . . ?
C74 C75 H75 120.4 . . ?
C75 C76 C71 120.2(7) . . ?
C75 C76 H76 119.9 . . ?
C71 C76 H76 119.9 . . ?
C78 C77 C82 119.5(6) . . ?
C78 C77 Sb6 120.9(5) . . ?
C82 C77 Sb6 119.6(5) . . ?
C77 C78 C79 120.0(7) . . ?
C77 C78 H78 120.0 . . ?
C79 C78 H78 120.0 . . ?
C80 C79 C78 119.4(7) . . ?
C80 C79 H79 120.3 . . ?
C78 C79 H79 120.3 . . ?
C81 C80 C79 121.5(7) . . ?
C81 C80 H80 119.2 . . ?
C79 C80 H80 119.2 . . ?
C80 C81 C82 119.8(7) . . ?
C80 C81 H81 120.1 . . ?
C82 C81 H81 120.1 . . ?
C77 C82 C81 119.7(7) . . ?
C77 C82 H82 120.1 . . ?
C81 C82 H82 120.1 . . ?
C84 C83 C88 119.8(6) . . ?
C84 C83 Sb7 118.7(5) . . ?
C88 C83 Sb7 121.1(5) . . ?
C85 C84 C83 120.2(7) . . ?
C85 C84 H84 119.9 . . ?
C83 C84 H84 119.9 . . ?
C86 C85 C84 119.9(7) . . ?
C86 C85 H85 120.1 . . ?
C84 C85 H85 120.1 . . ?
C85 C86 C87 120.2(7) . . ?
C85 C86 H86 119.9 . . ?
C87 C86 H86 119.9 . . ?
C88 C87 C86 120.2(7) . . ?
C88 C87 H87 119.9 . . ?
C86 C87 H87 119.9 . . ?
C87 C88 C83 119.7(7) . . ?
C87 C88 H88 120.1 . . ?
C83 C88 H88 120.1 . . ?
C94 C89 C90 119.7(6) . . ?
C94 C89 Sb7 121.2(5) . . ?
C90 C89 Sb7 118.9(5) . . ?
C91 C90 C89 119.1(7) . . ?
C91 C90 H90 120.4 . . ?
C89 C90 H90 120.4 . . ?
C92 C91 C90 121.6(7) . . ?
C92 C91 H91 119.2 . . ?
C90 C91 H91 119.2 . . ?
C91 C92 C93 119.8(7) . . ?
C91 C92 H92 120.1 . . ?
C93 C92 H92 120.1 . . ?
C94 C93 C92 119.1(7) . . ?
C94 C93 H93 120.5 . . ?
C92 C93 H93 120.5 . . ?
C89 C94 C93 120.7(7) . . ?
C89 C94 H94 119.7 . . ?
C93 C94 H94 119.7 . . ?
C96 C95 Sb7 115.8(4) . . ?
C96 C95 H95A 108.3 . . ?
Sb7 C95 H95A 108.3 . . ?
C96 C95 H95B 108.3 . . ?
Sb7 C95 H95B 108.3 . . ?
H95A C95 H95B 107.4 . . ?
C95 C96 C97 114.9(6) . . ?
C95 C96 H96A 108.6 . . ?
C97 C96 H96A 108.6 . . ?
C95 C96 H96B 108.6 . . ?
C97 C96 H96B 108.6 . . ?
H96A C96 H96B 107.5 . . ?
C96 C97 Sb8 113.7(4) . . ?
C96 C97 H97A 108.8 . . ?
Sb8 C97 H97A 108.8 . . ?
C96 C97 H97B 108.8 . . ?
Sb8 C97 H97B 108.8 . . ?
H97A C97 H97B 107.7 . . ?
C99 C98 C103 118.7(6) . . ?
C99 C98 Sb8 119.9(5) . . ?
C103 C98 Sb8 121.4(5) . . ?
C98 C99 C100 121.0(7) . . ?
C98 C99 H99 119.5 . . ?
C100 C99 H99 119.5 . . ?
C101 C100 C99 119.1(7) . . ?
C101 C100 H100 120.4 . . ?
C99 C100 H100 120.4 . . ?
C102 C101 C100 120.5(7) . . ?
C102 C101 H101 119.7 . . ?
C100 C101 H101 119.7 . . ?
C101 C102 C103 120.2(7) . . ?
C101 C102 H102 119.9 . . ?
C103 C102 H102 119.9 . . ?
C102 C103 C98 120.4(7) . . ?
C102 C103 H103 119.8 . . ?
C98 C103 H103 119.8 . . ?
C105 C104 C109 118.9(6) . . ?
C105 C104 Sb8 119.7(5) . . ?
C109 C104 Sb8 121.3(5) . . ?
C104 C105 C106 120.1(7) . . ?
C104 C105 H105 120.0 . . ?
C106 C105 H105 120.0 . . ?
C107 C106 C105 119.7(7) . . ?
C107 C106 H106 120.2 . . ?
C105 C106 H106 120.2 . . ?
C108 C107 C106 120.8(7) . . ?
C108 C107 H107 119.6 . . ?
C106 C107 H107 119.6 . . ?
C107 C108 C109 120.4(7) . . ?
C107 C108 H108 119.8 . . ?
C109 C108 H108 119.8 . . ?
C108 C109 C104 120.1(7) . . ?
C108 C109 H109 120.0 . . ?
C104 C109 H109 120.0 . . ?
O2 C110 Rh2 179.5(7) . . ?
F6 P1 F5 91.9(5) . . ?
F6 P1 F4 89.7(3) . . ?
F5 P1 F4 90.9(3) . . ?
F6 P1 F1 89.7(4) . . ?
F5 P1 F1 90.7(4) . . ?
F4 P1 F1 178.3(4) . . ?
F6 P1 F2 91.7(5) . . ?
F5 P1 F2 176.4(4) . . ?
F4 P1 F2 88.6(3) . . ?
F1 P1 F2 89.8(4) . . ?
F6 P1 F3 179.1(4) . . ?
F5 P1 F3 87.7(3) . . ?
F4 P1 F3 91.1(3) . . ?
F1 P1 F3 89.5(3) . . ?
F2 P1 F3 88.7(4) . . ?
F9 P2 F11 90.5(4) . . ?
F9 P2 F7 90.9(3) . . ?
F11 P2 F7 88.3(3) . . ?
F9 P2 F8 89.8(3) . . ?
F11 P2 F8 179.7(4) . . ?
F7 P2 F8 91.7(3) . . ?
F9 P2 F10 90.1(3) . . ?
F11 P2 F10 90.7(3) . . ?
F7 P2 F10 178.6(3) . . ?
F8 P2 F10 89.3(3) . . ?
F9 P2 F12 178.2(4) . . ?
F11 P2 F12 91.1(4) . . ?
F7 P2 F12 88.5(3) . . ?
F8 P2 F12 88.6(3) . . ?
F10 P2 F12 90.5(3) . . ?
Cl2 C111 Cl1 111.6(5) . . ?
Cl2 C111 H11A 109.3 . . ?
Cl1 C111 H11A 109.3 . . ?
Cl2 C111 H11B 109.3 . . ?
Cl1 C111 H11B 109.3 . . ?
H11A C111 H11B 108.0 . . ?
C112 Cl3 C112 70.7(9) . 2_575 ?
Cl3 C112 Cl3 109.3(9) . 2_575 ?
Cl3 C112 H11C 109.8 . . ?
Cl3 C112 H11C 109.8 2_575 . ?
Cl3 C112 H11D 109.8 . . ?
Cl3 C112 H11D 109.8 2_575 . ?
H11C C112 H11D 108.3 . . ?

loop_
_geom_bond_atom_site_label_1
_geom_bond_atom_site_label_2
_geom_bond_distance
_geom_bond_site_symmetry_2
_geom_bond_publ_flag
Rh1 C55 1.875(7) . ?
Rh1 Sb1 2.5404(6) . ?
Rh1 Sb4 2.5579(6) . ?
Rh1 Sb2 2.5967(7) . ?
Rh1 Sb3 2.6062(7) . ?
Rh2 C110 1.856(7) . ?
Rh2 Sb7 2.5585(7) . ?
Rh2 Sb5 2.5588(7) . ?
Rh2 Sb8 2.6080(7) . ?
Rh2 Sb6 2.6173(7) . ?
Sb1 C1 2.119(7) . ?
Sb1 C7 2.129(6) . ?
Sb1 C13 2.138(6) . ?
Sb2 C22 2.133(6) . ?
Sb2 C16 2.136(6) . ?
Sb2 C15 2.156(6) . ?
Sb3 C34 2.139(6) . ?
Sb3 C40 2.146(6) . ?
Sb3 C28 2.152(6) . ?
Sb4 C49 2.120(6) . ?
Sb4 C43 2.127(6) . ?
Sb4 C42 2.139(6) . ?
Sb5 C56 2.116(6) . ?
Sb5 C62 2.126(7) . ?
Sb5 C68 2.139(7) . ?
Sb6 C71 2.129(7) . ?
Sb6 C77 2.134(6) . ?
Sb6 C70 2.142(7) . ?
Sb7 C83 2.116(6) . ?
Sb7 C89 2.140(7) . ?
Sb7 C95 2.148(6) . ?
Sb8 C104 2.129(6) . ?
Sb8 C98 2.140(6) . ?
Sb8 C97 2.164(7) . ?
O1 C55 1.141(8) . ?
O2 C110 1.151(8) . ?
C1 C2 1.367(10) . ?
C1 C6 1.382(10) . ?
C2 C3 1.381(11) . ?
C2 H2 0.9500 . ?
C3 C4 1.361(13) . ?
C3 H3 0.9500 . ?
C4 C5 1.347(12) . ?
C4 H4 0.9500 . ?
C5 C6 1.384(10) . ?
C5 H5 0.9500 . ?
C6 H6 0.9500 . ?
C7 C8 1.381(9) . ?
C7 C12 1.391(9) . ?
C8 C9 1.389(9) . ?
C8 H8 0.9500 . ?
C9 C10 1.379(10) . ?
C9 H9 0.9500 . ?
C10 C11 1.352(10) . ?
C10 H10 0.9500 . ?
C11 C12 1.394(9) . ?
C11 H11 0.9500 . ?
C12 H12 0.9500 . ?
C13 C14 1.539(10) . ?
C13 H13A 0.9900 . ?
C13 H13B 0.9900 . ?
C14 C15 1.523(9) . ?
C14 H14A 0.9900 . ?
C14 H14B 0.9900 . ?
C15 H15A 0.9900 . ?
C15 H15B 0.9900 . ?
C16 C17 1.384(9) . ?
C16 C21 1.389(9) . ?
C17 C18 1.386(9) . ?
C17 H17 0.9500 . ?
C18 C19 1.384(11) . ?
C18 H18 0.9500 . ?
C19 C20 1.382(11) . ?
C19 H19 0.9500 . ?
C20 C21 1.398(10) . ?
C20 H20 0.9500 . ?
C21 H21 0.9500 . ?
C22 C27 1.377(9) . ?
C22 C23 1.391(9) . ?
C23 C24 1.387(9) . ?
C23 H23 0.9500 . ?
C24 C25 1.375(10) . ?
C24 H24 0.9500 . ?
C25 C26 1.371(10) . ?
C25 H25 0.9500 . ?
C26 C27 1.392(10) . ?
C26 H26 0.9500 . ?
C27 H27 0.9500 . ?
C28 C29 1.364(9) . ?
C28 C33 1.400(9) . ?
C29 C30 1.395(10) . ?
C29 H29 0.9500 . ?
C30 C31 1.388(11) . ?
C30 H30 0.9500 . ?
C31 C32 1.379(10) . ?
C31 H31 0.9500 . ?
C32 C33 1.399(9) . ?
C32 H32 0.9500 . ?
C33 H33 0.9500 . ?
C34 C39 1.375(9) . ?
C34 C35 1.389(9) . ?
C35 C36 1.393(10) . ?
C35 H35 0.9500 . ?
C36 C37 1.376(10) . ?
C36 H36 0.9500 . ?
C37 C38 1.386(10) . ?
C37 H37 0.9500 . ?
C38 C39 1.380(10) . ?
C38 H38 0.9500 . ?
C39 H39 0.9500 . ?
C40 C41 1.510(9) . ?
C40 H40A 0.9900 . ?
C40 H40B 0.9900 . ?
C41 C42 1.541(9) . ?
C41 H41A 0.9900 . ?
C41 H41B 0.9900 . ?
C42 H42A 0.9900 . ?
C42 H42B 0.9900 . ?
C43 C48 1.377(9) . ?
C43 C44 1.396(9) . ?
C44 C45 1.383(9) . ?
C44 H44 0.9500 . ?
C45 C46 1.375(10) . ?
C45 H45 0.9500 . ?
C46 C47 1.378(10) . ?
C46 H46 0.9500 . ?
C47 C48 1.393(9) . ?
C47 H47 0.9500 . ?
C48 H48 0.9500 . ?
C49 C50 1.380(9) . ?
C49 C54 1.383(9) . ?
C50 C51 1.374(9) . ?
C50 H50 0.9500 . ?
C51 C52 1.389(10) . ?
C51 H51 0.9500 . ?
C52 C53 1.390(10) . ?
C52 H52 0.9500 . ?
C53 C54 1.380(9) . ?
C53 H53 0.9500 . ?
C54 H54 0.9500 . ?
C56 C61 1.392(10) . ?
C56 C57 1.397(9) . ?
C57 C58 1.381(10) . ?
C57 H57 0.9500 . ?
C58 C59 1.365(10) . ?
C58 H58 0.9500 . ?
C59 C60 1.387(10) . ?
C59 H59 0.9500 . ?
C60 C61 1.381(10) . ?
C60 H60 0.9500 . ?
C61 H61 0.9500 . ?
C62 C67 1.373(10) . ?
C62 C63 1.381(9) . ?
C63 C64 1.394(10) . ?
C63 H63 0.9500 . ?
C64 C65 1.356(11) . ?
C64 H64 0.9500 . ?
C65 C66 1.386(11) . ?
C65 H65 0.9500 . ?
C66 C67 1.402(10) . ?
C66 H66 0.9500 . ?
C67 H67 0.9500 . ?
C68 C69 1.529(9) . ?
C68 H68A 0.9900 . ?
C68 H68B 0.9900 . ?
C69 C70 1.516(9) . ?
C69 H69A 0.9900 . ?
C69 H69B 0.9900 . ?
C70 H70A 0.9900 . ?
C70 H70B 0.9900 . ?
C71 C76 1.387(10) . ?
C71 C72 1.389(10) . ?
C72 C73 1.362(10) . ?
C72 H72 0.9500 . ?
C73 C74 1.372(12) . ?
C73 H73 0.9500 . ?
C74 C75 1.385(12) . ?
C74 H74 0.9500 . ?
C75 C76 1.375(10) . ?
C75 H75 0.9500 . ?
C76 H76 0.9500 . ?
C77 C78 1.391(10) . ?
C77 C82 1.394(9) . ?
C78 C79 1.398(10) . ?
C78 H78 0.9500 . ?
C79 C80 1.371(10) . ?
C79 H79 0.9500 . ?
C80 C81 1.364(10) . ?
C80 H80 0.9500 . ?
C81 C82 1.394(10) . ?
C81 H81 0.9500 . ?
C82 H82 0.9500 . ?
C83 C84 1.386(9) . ?
C83 C88 1.395(9) . ?
C84 C85 1.384(10) . ?
C84 H84 0.9500 . ?
C85 C86 1.379(11) . ?
C85 H85 0.9500 . ?
C86 C87 1.387(11) . ?
C86 H86 0.9500 . ?
C87 C88 1.379(10) . ?
C87 H87 0.9500 . ?
C88 H88 0.9500 . ?
C89 C94 1.381(9) . ?
C89 C90 1.399(9) . ?
C90 C91 1.387(9) . ?
C90 H90 0.9500 . ?
C91 C92 1.356(10) . ?
C91 H91 0.9500 . ?
C92 C93 1.409(11) . ?
C92 H92 0.9500 . ?
C93 C94 1.389(10) . ?
C93 H93 0.9500 . ?
C94 H94 0.9500 . ?
C95 C96 1.520(9) . ?
C95 H95A 0.9900 . ?
C95 H95B 0.9900 . ?
C96 C97 1.523(9) . ?
C96 H96A 0.9900 . ?
C96 H96B 0.9900 . ?
C97 H97A 0.9900 . ?
C97 H97B 0.9900 . ?
C98 C99 1.388(9) . ?
C98 C103 1.393(9) . ?
C99 C100 1.393(10) . ?
C99 H99 0.9500 . ?
C100 C101 1.386(11) . ?
C100 H100 0.9500 . ?
C101 C102 1.373(11) . ?
C101 H101 0.9500 . ?
C102 C103 1.389(9) . ?
C102 H102 0.9500 . ?
C103 H103 0.9500 . ?
C104 C105 1.385(9) . ?
C104 C109 1.394(9) . ?
C105 C106 1.411(10) . ?
C105 H105 0.9500 . ?
C106 C107 1.367(11) . ?
C106 H106 0.9500 . ?
C107 C108 1.362(11) . ?
C107 H107 0.9500 . ?
C108 C109 1.394(10) . ?
C108 H108 0.9500 . ?
C109 H109 0.9500 . ?
P1 F6 1.581(6) . ?
P1 F5 1.585(6) . ?
P1 F4 1.586(6) . ?
P1 F1 1.590(6) . ?
P1 F2 1.600(7) . ?
P1 F3 1.601(6) . ?
P2 F9 1.572(6) . ?
P2 F11 1.575(6) . ?
P2 F7 1.578(5) . ?
P2 F8 1.588(5) . ?
P2 F10 1.589(5) . ?
P2 F12 1.590(6) . ?
Cl1 C111 1.761(9) . ?
Cl2 C111 1.737(10) . ?
C111 H11A 0.9900 . ?
C111 H11B 0.9900 . ?
Cl3 C112 1.700(14) . ?
Cl3 C112 1.822(14) 2_575 ?
C112 Cl3 1.822(14) 2_575 ?
C112 H11C 0.9900 . ?
C112 H11D 0.9900 . ?
